data_4303375
loop_
_publ_author_name
'Andrew D. Burrows'
'Ross W. Harrington'
'Andrew S. Kirk'
'Mary F. Mahon'
'Frank Marken'
'John E. Warren'
'Michael K. Whittlesey'

_publ_section_title
;
Synthesis, Characterization, and Electrochemistry of a Series of Iron(II)
Complexes Containing Self-Assembled
1,5-Diaza-3,7-diphosphabicyclo[3.3.1]nonane Ligands
;
_journal_name_full 'Inorganic Chemistry'
_journal_page_first 9924
_journal_page_last 9935
_journal_paper_doi 10.1021/ic900874f
_journal_volume 48
_journal_year 2009
_chemical_formula_sum 'C36 H40 Fe N6 P4 S2'
_chemical_formula_weight 800.59
_chemical_name_systematic
;
 ?
;
_space_group_IT_number 60
_symmetry_cell_setting orthorhombic
_symmetry_space_group_name_Hall '-P 2n 2ab'
_symmetry_space_group_name_H-M 'P b c n'
_atom_sites_solution_hydrogens geom
_atom_sites_solution_primary direct
_atom_sites_solution_secondary difmap
_audit_creation_method SHELXL-97
_cell_angle_alpha 90.00
_cell_angle_beta 90.00
_cell_angle_gamma 90.00
_cell_formula_units_Z 4
_cell_length_a 15.0527(9)
_cell_length_b 14.9361(9)
_cell_length_c 16.0794(9)
_cell_measurement_reflns_used 6046
_cell_measurement_temperature 150(2)
_cell_measurement_theta_max 29.387
_cell_measurement_theta_min 2.651
_cell_volume 3615.1(4)
_computing_cell_refinement 'local programs'
_computing_data_collection 'Bruker SMART'
_computing_data_reduction 'Bruker SAINT'
_computing_molecular_graphics 'ORTEX (P.McArdle, 1995)'
_computing_publication_material 'SHELXL-97/2 (Sheldrick,1997)'
_computing_structure_refinement 'Bruker SHELXTL'
_computing_structure_solution 'Bruker SHELXTL'
_diffrn_ambient_temperature 150(2)
_diffrn_measured_fraction_theta_full 0.993
_diffrn_measured_fraction_theta_max 0.993
_diffrn_measurement_device_type 'Bruker APEXII diffractometer'
_diffrn_measurement_method '\w rotation with narrow frames'
_diffrn_radiation_monochromator 'Silicon 111'
_diffrn_radiation_source 'Daresbury SRS station 9.8'
_diffrn_radiation_type Synchrotron
_diffrn_radiation_wavelength 0.6907
_diffrn_reflns_av_R_equivalents 0.0564
_diffrn_reflns_av_sigmaI/netI 0.0431
_diffrn_reflns_limit_h_max 21
_diffrn_reflns_limit_h_min -21
_diffrn_reflns_limit_k_max 21
_diffrn_reflns_limit_k_min -17
_diffrn_reflns_limit_l_max 22
_diffrn_reflns_limit_l_min -22
_diffrn_reflns_number 28014
_diffrn_reflns_theta_full 29.56
_diffrn_reflns_theta_max 29.56
_diffrn_reflns_theta_min 3.09
_exptl_absorpt_coefficient_mu 0.747
_exptl_absorpt_correction_T_max 0.981
_exptl_absorpt_correction_T_min 0.923
_exptl_absorpt_correction_type multi-scan
_exptl_absorpt_process_details
;
 ?
;
_exptl_crystal_colour Red
_exptl_crystal_density_diffrn 1.471
_exptl_crystal_density_method 'not measured'
_exptl_crystal_description Needle
_exptl_crystal_F_000 1664
_exptl_crystal_size_max 0.07
_exptl_crystal_size_mid 0.01
_exptl_crystal_size_min 0.01
_refine_diff_density_max 0.468
_refine_diff_density_min -0.402
_refine_diff_density_rms 0.060
_refine_ls_extinction_method none
_refine_ls_goodness_of_fit_ref 1.014
_refine_ls_hydrogen_treatment constr
_refine_ls_matrix_type full
_refine_ls_number_parameters 222
_refine_ls_number_reflns 5481
_refine_ls_number_restraints 0
_refine_ls_restrained_S_all 1.014
_refine_ls_R_factor_all 0.0525
_refine_ls_R_factor_gt 0.0343
_refine_ls_shift/su_max 0.001
_refine_ls_shift/su_mean 0.000
_refine_ls_structure_factor_coef Fsqd
_refine_ls_weighting_details 'calc w=1/[\s^2^(Fo^2^)+(0.0383P)^2^+1.0281P] where P=(Fo^2^+2Fc^2^)/3'
_refine_ls_weighting_scheme calc
_refine_ls_wR_factor_gt 0.0792
_refine_ls_wR_factor_ref 0.0868
_reflns_number_gt 4240
_reflns_number_total 5481
_reflns_threshold_expression >2sigma(I)
_cod_data_source_file ic900874f_si_001_3.cif
_cod_data_source_block compound_trans-3_bath324
_cod_depositor_comments
;
The following automatic conversions were performed:
'_symmetry_cell_setting' value 'Orthorhombic' changed to 'orthorhombic'
according to '/home/saulius/struct/CIF-dictionaries/cif_core.dic'
dictionary named 'cif_core.dic' version 2.4.1 from
2010-06-29.

'_exptl_absorpt_correction_type' value 'Multi-scan' changed
to 'multi-scan' according to
'/home/saulius/struct/CIF-dictionaries/cif_core.dic' dictionary named
'cif_core.dic' version 2.4.1 from 2010-06-29.

Automatic conversion script
Id: cif_fix_enum 1527 2010-12-29 10:47:43Z saulius 
;
_cod_database_code 4303375

loop_
_symmetry_equiv_pos_as_xyz
'x, y, z'
'-x+1/2, -y+1/2, z+1/2'
'x+1/2, -y+1/2, -z'
'-x, y, -z+1/2'
'-x, -y, -z'
'x-1/2, y-1/2, -z-1/2'
'-x-1/2, y-1/2, z'
'x, -y, z-1/2'

loop_
_atom_site_label
_atom_site_type_symbol
_atom_site_fract_x
_atom_site_fract_y
_atom_site_fract_z
_atom_site_U_iso_or_equiv
_atom_site_adp_type
_atom_site_occupancy
_atom_site_symmetry_multiplicity
_atom_site_calc_flag
_atom_site_refinement_flags
_atom_site_disorder_assembly
_atom_site_disorder_group
Fe1 Fe 0.0000 0.861038(19) 0.2500 0.01891(8) Uani 1 2 d S . .
S1 S 0.23023(3) 0.87198(3) 0.45052(3) 0.03036(10) Uani 1 1 d . . .
P1 P 0.08905(3) 0.95942(3) 0.18522(3) 0.02158(9) Uani 1 1 d . . .
P2 P 0.06513(3) 0.76378(3) 0.16132(3) 0.02224(9) Uani 1 1 d . . .
N1 N 0.09392(9) 0.86195(9) 0.33250(9) 0.0234(3) Uani 1 1 d . . .
N2 N 0.22559(9) 0.84644(9) 0.13351(10) 0.0293(3) Uani 1 1 d . . .
N3 N 0.10745(10) 0.88069(10) 0.03112(10) 0.0315(3) Uani 1 1 d . . .
C1 C 0.15054(10) 0.86577(10) 0.38177(10) 0.0227(3) Uani 1 1 d . . .
C2 C 0.20784(10) 0.92415(11) 0.18611(11) 0.0267(3) Uani 1 1 d . . .
H2A H 0.2450 0.9748 0.1670 0.032 Uiso 1 1 calc R . .
H2B H 0.2254 0.9099 0.2440 0.032 Uiso 1 1 calc R . .
C3 C 0.07553(12) 0.96285(11) 0.07129(11) 0.0289(3) Uani 1 1 d . . .
H3A H 0.0119 0.9714 0.0578 0.035 Uiso 1 1 calc R . .
H3B H 0.1087 1.0147 0.0488 0.035 Uiso 1 1 calc R . .
C4 C 0.20190(12) 0.86449(12) 0.04728(12) 0.0344(4) Uani 1 1 d . . .
H4A H 0.2212 0.8130 0.0130 0.041 Uiso 1 1 calc R . .
H4B H 0.2358 0.9175 0.0284 0.041 Uiso 1 1 calc R . .
C5 C 0.05517(12) 0.80021(12) 0.05029(11) 0.0288(3) Uani 1 1 d . . .
H5A H 0.0750 0.7507 0.0138 0.035 Uiso 1 1 calc R . .
H5B H -0.0081 0.8122 0.0377 0.035 Uiso 1 1 calc R . .
C6 C 0.18809(11) 0.76158(11) 0.16384(12) 0.0288(3) Uani 1 1 d . . .
H6A H 0.2084 0.7508 0.2215 0.035 Uiso 1 1 calc R . .
H6B H 0.2099 0.7117 0.1288 0.035 Uiso 1 1 calc R . .
C7 C 0.10196(11) 1.07540(10) 0.21787(11) 0.0253(3) Uani 1 1 d . . .
C8 C 0.07678(11) 1.14661(11) 0.16668(12) 0.0288(4) Uani 1 1 d . . .
H8 H 0.0508 1.1351 0.1139 0.035 Uiso 1 1 calc R . .
C9 C 0.08979(12) 1.23413(11) 0.19293(13) 0.0348(4) Uani 1 1 d . . .
H9 H 0.0726 1.2824 0.1580 0.042 Uiso 1 1 calc R . .
C10 C 0.12729(12) 1.25143(12) 0.26916(14) 0.0367(4) Uani 1 1 d . . .
H10 H 0.1360 1.3115 0.2866 0.044 Uiso 1 1 calc R . .
C11 C 0.15243(13) 1.18162(12) 0.32052(13) 0.0361(4) Uani 1 1 d . . .
H11 H 0.1784 1.1939 0.3731 0.043 Uiso 1 1 calc R . .
C12 C 0.13982(12) 1.09357(11) 0.29535(12) 0.0305(4) Uani 1 1 d . . .
H12 H 0.1569 1.0457 0.3308 0.037 Uiso 1 1 calc R . .
C13 C 0.02810(11) 0.64864(10) 0.14933(11) 0.0265(3) Uani 1 1 d . . .
C14 C -0.05880(13) 0.63281(12) 0.12344(13) 0.0365(4) Uani 1 1 d . . .
H14 H -0.0985 0.6817 0.1166 0.044 Uiso 1 1 calc R . .
C15 C -0.08809(14) 0.54657(13) 0.10747(15) 0.0427(5) Uani 1 1 d . . .
H15 H -0.1474 0.5366 0.0894 0.051 Uiso 1 1 calc R . .
C16 C -0.03102(14) 0.47505(12) 0.11782(14) 0.0420(5) Uani 1 1 d . . .
H16 H -0.0508 0.4160 0.1062 0.050 Uiso 1 1 calc R . .
C17 C 0.05462(14) 0.48946(13) 0.14504(17) 0.0479(6) Uani 1 1 d . . .
H17 H 0.0936 0.4401 0.1527 0.057 Uiso 1 1 calc R . .
C18 C 0.08413(12) 0.57592(12) 0.16133(14) 0.0389(4) Uani 1 1 d . . .
H18 H 0.1430 0.5853 0.1808 0.047 Uiso 1 1 calc R . .

loop_
_atom_site_aniso_label
_atom_site_aniso_U_11
_atom_site_aniso_U_22
_atom_site_aniso_U_33
_atom_site_aniso_U_23
_atom_site_aniso_U_13
_atom_site_aniso_U_12
Fe1 0.01905(14) 0.01398(14) 0.02370(16) 0.000 -0.00248(11) 0.000
S1 0.0279(2) 0.0307(2) 0.0325(2) -0.00215(17) -0.00992(16) 0.00318(16)
P1 0.02407(19) 0.01531(18) 0.0254(2) 0.00127(14) -0.00032(15) -0.00077(14)
P2 0.02165(18) 0.01638(18) 0.0287(2) -0.00243(15) -0.00110(15) 0.00001(14)
N1 0.0236(6) 0.0184(6) 0.0283(7) 0.0021(5) -0.0022(5) -0.0017(5)
N2 0.0254(7) 0.0209(7) 0.0416(9) -0.0023(6) 0.0059(6) -0.0014(5)
N3 0.0393(8) 0.0278(7) 0.0273(8) -0.0024(6) 0.0040(6) -0.0028(6)
C1 0.0234(7) 0.0166(7) 0.0280(8) 0.0011(6) 0.0005(6) -0.0001(5)
C2 0.0242(7) 0.0215(7) 0.0343(9) -0.0004(6) 0.0014(6) -0.0034(6)
C3 0.0358(9) 0.0247(8) 0.0261(8) 0.0030(6) 0.0008(7) -0.0016(7)
C4 0.0352(9) 0.0313(9) 0.0367(10) -0.0041(7) 0.0128(7) -0.0034(7)
C5 0.0336(8) 0.0263(8) 0.0267(8) -0.0041(6) 0.0013(7) -0.0015(7)
C6 0.0226(7) 0.0203(7) 0.0436(10) -0.0021(7) 0.0020(7) 0.0010(6)
C7 0.0269(7) 0.0160(7) 0.0329(9) 0.0011(6) 0.0043(6) -0.0016(6)
C8 0.0275(8) 0.0209(8) 0.0379(10) 0.0041(6) 0.0027(7) 0.0015(6)
C9 0.0325(9) 0.0178(8) 0.0540(12) 0.0045(7) 0.0111(8) 0.0011(6)
C10 0.0336(9) 0.0188(8) 0.0577(13) -0.0072(7) 0.0154(8) -0.0061(7)
C11 0.0383(10) 0.0305(9) 0.0395(11) -0.0097(8) 0.0062(8) -0.0096(8)
C12 0.0357(9) 0.0220(8) 0.0337(10) -0.0021(7) 0.0013(7) -0.0042(7)
C13 0.0277(8) 0.0194(7) 0.0323(9) -0.0037(6) 0.0004(6) -0.0012(6)
C14 0.0332(9) 0.0241(9) 0.0524(12) -0.0031(8) -0.0096(8) -0.0016(7)
C15 0.0404(10) 0.0317(10) 0.0559(13) -0.0032(9) -0.0145(9) -0.0094(8)
C16 0.0494(11) 0.0202(9) 0.0563(14) -0.0052(8) -0.0014(10) -0.0096(8)
C17 0.0412(11) 0.0192(9) 0.0832(18) -0.0026(9) -0.0001(11) 0.0005(8)
C18 0.0275(9) 0.0231(9) 0.0661(14) -0.0024(8) -0.0038(8) -0.0004(7)

loop_
_atom_type_symbol
_atom_type_description
_atom_type_scat_dispersion_real
_atom_type_scat_dispersion_imag
_atom_type_scat_source
C C 0.0033 0.0016 'International Tables Vol C Tables 4.2.6.8 and 6.1.1.4'
H H 0.0000 0.0000 'International Tables Vol C Tables 4.2.6.8 and 6.1.1.4'
N N 0.0061 0.0033 'International Tables Vol C Tables 4.2.6.8 and 6.1.1.4'
P P 0.1023 0.0942 'International Tables Vol C Tables 4.2.6.8 and 6.1.1.4'
S S 0.1246 0.1234 'International Tables Vol C Tables 4.2.6.8 and 6.1.1.4'
Fe Fe 0.3463 0.8444 'International Tables Vol C Tables 4.2.6.8 and 6.1.1.4'

loop_
_geom_angle_atom_site_label_1
_geom_angle_atom_site_label_2
_geom_angle_atom_site_label_3
_geom_angle
_geom_angle_site_symmetry_1
_geom_angle_site_symmetry_3
_geom_angle_publ_flag
N1 Fe1 N1 179.20(8) 4 . ?
N1 Fe1 P1 96.51(4) 4 . ?
N1 Fe1 P1 82.96(4) . . ?
N1 Fe1 P1 82.96(4) 4 4 ?
N1 Fe1 P1 96.51(4) . 4 ?
P1 Fe1 P1 98.24(2) . 4 ?
N1 Fe1 P2 83.63(4) 4 . ?
N1 Fe1 P2 96.89(4) . . ?
P1 Fe1 P2 82.469(15) . . ?
P1 Fe1 P2 166.572(15) 4 . ?
N1 Fe1 P2 96.89(4) 4 4 ?
N1 Fe1 P2 83.63(4) . 4 ?
P1 Fe1 P2 166.572(15) . 4 ?
P1 Fe1 P2 82.469(15) 4 4 ?
P2 Fe1 P2 99.97(2) . 4 ?
C7 P1 C3 105.78(8) . . ?
C7 P1 C2 99.46(7) . . ?
C3 P1 C2 96.97(8) . . ?
C7 P1 Fe1 123.55(6) . . ?
C3 P1 Fe1 114.41(6) . . ?
C2 P1 Fe1 112.59(5) . . ?
C13 P2 C6 106.98(8) . . ?
C13 P2 C5 98.58(8) . . ?
C6 P2 C5 96.09(8) . . ?
C13 P2 Fe1 122.83(6) . . ?
C6 P2 Fe1 115.55(6) . . ?
C5 P2 Fe1 112.35(6) . . ?
C1 N1 Fe1 177.58(12) . . ?
C4 N2 C2 111.05(14) . . ?
C4 N2 C6 112.41(14) . . ?
C2 N2 C6 114.99(14) . . ?
C4 N3 C3 112.18(14) . . ?
C4 N3 C5 110.33(14) . . ?
C3 N3 C5 114.60(14) . . ?
N1 C1 S1 179.50(16) . . ?
N2 C2 P1 113.30(11) . . ?
N3 C3 P1 112.20(12) . . ?
N2 C4 N3 115.91(14) . . ?
N3 C5 P2 113.25(12) . . ?
N2 C6 P2 111.17(11) . . ?
C12 C7 C8 119.22(15) . . ?
C12 C7 P1 119.06(12) . . ?
C8 C7 P1 121.70(14) . . ?
C9 C8 C7 119.98(18) . . ?
C10 C9 C8 120.43(17) . . ?
C9 C10 C11 120.23(16) . . ?
C10 C11 C12 120.16(18) . . ?
C11 C12 C7 119.98(17) . . ?
C18 C13 C14 118.63(15) . . ?
C18 C13 P2 122.61(13) . . ?
C14 C13 P2 118.70(13) . . ?
C15 C14 C13 120.79(17) . . ?
C16 C15 C14 119.93(18) . . ?
C17 C16 C15 119.96(17) . . ?
C16 C17 C18 120.24(18) . . ?
C13 C18 C17 120.41(18) . . ?

loop_
_geom_bond_atom_site_label_1
_geom_bond_atom_site_label_2
_geom_bond_distance
_geom_bond_site_symmetry_2
_geom_bond_publ_flag
Fe1 N1 1.9387(14) 4 ?
Fe1 N1 1.9387(14) . ?
Fe1 P1 2.2453(4) . ?
Fe1 P1 2.2453(4) 4 ?
Fe1 P2 2.2592(4) . ?
Fe1 P2 2.2592(5) 4 ?
S1 C1 1.6339(16) . ?
P1 C7 1.8205(16) . ?
P1 C3 1.8438(18) . ?
P1 C2 1.8642(16) . ?
P2 C13 1.8181(16) . ?
P2 C6 1.8517(17) . ?
P2 C5 1.8725(18) . ?
N1 C1 1.165(2) . ?
N2 C4 1.457(3) . ?
N2 C2 1.461(2) . ?
N2 C6 1.471(2) . ?
N3 C4 1.465(2) . ?
N3 C3 1.468(2) . ?
N3 C5 1.469(2) . ?
C7 C12 1.397(3) . ?
C7 C8 1.397(2) . ?
C8 C9 1.388(2) . ?
C9 C10 1.374(3) . ?
C10 C11 1.383(3) . ?
C11 C12 1.389(2) . ?
C13 C18 1.389(2) . ?
C13 C14 1.393(2) . ?
C14 C15 1.385(2) . ?
C15 C16 1.381(3) . ?
C16 C17 1.378(3) . ?
C17 C18 1.391(3) . ?
